data_7112710
loop_
_publ_author_name
'Mu\~niz, Kilian'
'Lishchynskyi, Anton'
'Streuff, Jan'
'Nieger, Martin'
'Escudero-Ad\'an, Eduardo C'
'Belmonte, Marta Mart\'inez'

_publ_section_title
;
 Metal-ligand bifunctional activation and transfer of N-H bonds.
;
_journal_issue 17
_journal_name_full 'Chemical communications (Cambridge, England)'
_journal_page_first 4911
_journal_page_last 4913
_journal_paper_doi 10.1039/c1cc10999e
_journal_volume 47
_journal_year 2011
_chemical_absolute_configuration ad
_chemical_formula_moiety 'C32 H36 F3 N3 O4 Ru S2'
_chemical_formula_sum 'C32 H36 F3 N3 O4 Ru S2'
_chemical_formula_weight 748.83
_chemical_name_systematic
;
(S-Ru)-(p-cymene)-[kappa '2-(N,N)-{(1R,2R)-N-tosyl-1,2-diphenyl-
ethylenediamine}]ruthenium trifluoromethylsulfonamidate

;
_space_group_IT_number 19
_symmetry_cell_setting orthorhombic
_symmetry_space_group_name_Hall 'P 2ac 2ab'
_symmetry_space_group_name_H-M 'P 21 21 21'
_atom_sites_solution_hydrogens geom
_atom_sites_solution_primary direct
_atom_sites_solution_secondary difmap
_audit_creation_method SHELXL-97
_cell_angle_alpha 90.00
_cell_angle_beta 90.00
_cell_angle_gamma 90.00
_cell_formula_units_Z 4
_cell_length_a 9.0451(1)
_cell_length_b 13.9640(1)
_cell_length_c 25.3405(3)
_cell_measurement_reflns_used 4140
_cell_measurement_temperature 123(2)
_cell_measurement_theta_max 27.5
_cell_measurement_theta_min 1
_cell_volume 3200.65(6)
_computing_cell_refinement DENZO-SMN
_computing_data_collection Collect
_computing_data_reduction DENZO-SMN
_computing_molecular_graphics XP
_computing_publication_material 'SHELXL-97 (Sheldrick, 1997)'
_computing_structure_refinement 'SHELXL-97 (Sheldrick, 1997)'
_computing_structure_solution 'SHELXS-97 (Sheldrick, 1990)'
_diffrn_ambient_temperature 123(2)
_diffrn_measured_fraction_theta_full 0.993
_diffrn_measured_fraction_theta_max 0.993
_diffrn_measurement_device_type 'Nonius KappaCCD'
_diffrn_measurement_method 'rotation in phi and omega, 1 deg.'
_diffrn_radiation_monochromator graphite
_diffrn_radiation_source 'fine-focus sealed tube'
_diffrn_radiation_type MoK\a
_diffrn_radiation_wavelength 0.71073
_diffrn_reflns_av_R_equivalents 0.0903
_diffrn_reflns_av_sigmaI/netI 0.0428
_diffrn_reflns_limit_h_max 10
_diffrn_reflns_limit_h_min -10
_diffrn_reflns_limit_k_max 16
_diffrn_reflns_limit_k_min -15
_diffrn_reflns_limit_l_max 30
_diffrn_reflns_limit_l_min -30
_diffrn_reflns_number 37931
_diffrn_reflns_theta_full 25.03
_diffrn_reflns_theta_max 25.03
_diffrn_reflns_theta_min 2.92
_exptl_absorpt_coefficient_mu 0.680
_exptl_absorpt_correction_T_max 0.99074
_exptl_absorpt_correction_T_min 0.86345
_exptl_absorpt_correction_type multi-scan
_exptl_absorpt_process_details 'MULABS (Platon, cf. Blessing, 1995)'
_exptl_crystal_colour yellow
_exptl_crystal_density_diffrn 1.554
_exptl_crystal_density_meas ?
_exptl_crystal_density_method 'not measured'
_exptl_crystal_description plates
_exptl_crystal_F_000 1536
_exptl_crystal_size_max 0.20
_exptl_crystal_size_mid 0.15
_exptl_crystal_size_min 0.10
_refine_diff_density_max 0.858
_refine_diff_density_min -0.504
_refine_diff_density_rms 0.079
_refine_ls_abs_structure_details 'Flack H D (1983), Acta Cryst. A39, 876-881'
_refine_ls_abs_structure_Flack -0.04(2)
_refine_ls_extinction_method none
_refine_ls_goodness_of_fit_ref 1.039
_refine_ls_hydrogen_treatment mixed
_refine_ls_matrix_type full
_refine_ls_number_parameters 417
_refine_ls_number_reflns 5626
_refine_ls_number_restraints 3
_refine_ls_restrained_S_all 1.039
_refine_ls_R_factor_all 0.0330
_refine_ls_R_factor_gt 0.0299
_refine_ls_shift/su_max 0.003
_refine_ls_shift/su_mean 0.000
_refine_ls_structure_factor_coef Fsqd
_refine_ls_weighting_details 'calc w=1/[\s^2^(Fo^2^)+(0.0358P)^2^+0.6086P] where P=(Fo^2^+2Fc^2^)/3'
_refine_ls_weighting_scheme calc
_refine_ls_wR_factor_gt 0.0645
_refine_ls_wR_factor_ref 0.0656
_reflns_number_gt 5312
_reflns_number_total 5626
_reflns_threshold_expression >2sigma(I)
_cod_data_source_file c1cc10999e.txt
_cod_data_source_block mun048_m
_cod_depositor_comments
;
The following automatic conversions were performed:

'_exptl_crystal_density_meas' value 'none' was changed to '?' - the
value is perceived as not measured.

Automatic conversion script
Id: cif_fix_values 3008 2015-01-20 13:52:24Z robertas 
;
_cod_original_sg_symbol_H-M 'P 212121'
_cod_database_code 7112710

loop_
_symmetry_equiv_pos_as_xyz
'x, y, z'
'-x+1/2, -y, z+1/2'
'-x, y+1/2, -z+1/2'
'x+1/2, -y+1/2, -z'

loop_
_atom_site_label
_atom_site_type_symbol
_atom_site_fract_x
_atom_site_fract_y
_atom_site_fract_z
_atom_site_U_iso_or_equiv
_atom_site_adp_type
_atom_site_occupancy
_atom_site_symmetry_multiplicity
_atom_site_calc_flag
_atom_site_refinement_flags
Ru1 Ru 0.63949(3) 0.798363(17) 0.794393(9) 0.01485(7) Uani 1 1 d .
N1 N 0.4860(3) 0.68657(19) 0.81592(10) 0.0191(6) Uani 1 1 d D
H1 H 0.534(4) 0.6351(19) 0.8250(13) 0.023 Uiso 1 1 d D
S1 S 0.32248(9) 0.65908(6) 0.80698(3) 0.01967(18) Uani 1 1 d .
O11 O 0.2986(3) 0.55880(16) 0.79956(9) 0.0269(5) Uani 1 1 d .
O12 O 0.2469(3) 0.72495(17) 0.77252(9) 0.0285(6) Uani 1 1 d .
C1 C 0.2259(4) 0.6782(2) 0.87029(13) 0.0275(8) Uani 1 1 d .
F11 F 0.3005(2) 0.63639(16) 0.90968(7) 0.0336(5) Uani 1 1 d .
F12 F 0.2140(3) 0.77113(15) 0.88180(9) 0.0469(6) Uani 1 1 d .
F13 F 0.0907(2) 0.64074(17) 0.86936(9) 0.0408(6) Uani 1 1 d .
C11 C 0.8722(4) 0.7832(2) 0.81421(12) 0.0215(7) Uani 1 1 d .
H11 H 0.9433 0.7389 0.8014 0.026 Uiso 1 1 calc R
C12 C 0.7882(4) 0.7598(2) 0.85861(13) 0.0241(8) Uani 1 1 d .
H12 H 0.8027 0.6995 0.8752 0.029 Uiso 1 1 calc R
C13 C 0.6797(4) 0.8252(2) 0.87991(12) 0.0205(7) Uani 1 1 d .
C14 C 0.6613(4) 0.9139(2) 0.85309(11) 0.0198(7) Uani 1 1 d .
H14 H 0.5916 0.9591 0.8661 0.024 Uiso 1 1 calc R
C15 C 0.7451(4) 0.9364(2) 0.80727(12) 0.0193(7) Uani 1 1 d .
H15 H 0.7280 0.9953 0.7895 0.023 Uiso 1 1 calc R
C16 C 0.8530(4) 0.8727(2) 0.78777(11) 0.0203(6) Uani 1 1 d .
C17 C 0.9450(4) 0.8961(3) 0.73983(13) 0.0248(7) Uani 1 1 d .
H17A H 0.8954 0.9459 0.7191 0.037 Uiso 1 1 calc R
H17B H 0.9571 0.8385 0.7182 0.037 Uiso 1 1 calc R
H17C H 1.0423 0.9193 0.7511 0.037 Uiso 1 1 calc R
C18 C 0.5939(4) 0.7970(3) 0.92796(12) 0.0261(7) Uani 1 1 d .
H18 H 0.5383 0.7372 0.9192 0.031 Uiso 1 1 calc R
C19 C 0.4807(5) 0.8720(3) 0.94538(16) 0.0416(10) Uani 1 1 d .
H19A H 0.4282 0.8489 0.9767 0.062 Uiso 1 1 calc R
H19B H 0.4097 0.8830 0.9168 0.062 Uiso 1 1 calc R
H19C H 0.5316 0.9320 0.9538 0.062 Uiso 1 1 calc R
C20 C 0.6978(5) 0.7735(3) 0.97336(14) 0.0468(12) Uani 1 1 d .
H20A H 0.6398 0.7546 1.0043 0.070 Uiso 1 1 calc R
H20B H 0.7573 0.8300 0.9819 0.070 Uiso 1 1 calc R
H20C H 0.7630 0.7207 0.9631 0.070 Uiso 1 1 calc R
N2 N 0.6667(3) 0.72150(16) 0.72201(9) 0.0159(6) Uani 1 1 d .
S2 S 0.70393(9) 0.60942(5) 0.72440(3) 0.01733(17) Uani 1 1 d .
O21 O 0.5771(2) 0.55130(14) 0.70895(9) 0.0218(5) Uani 1 1 d .
O22 O 0.7703(3) 0.58770(16) 0.77459(8) 0.0246(5) Uani 1 1 d .
C21 C 0.8412(4) 0.5866(2) 0.67546(12) 0.0199(7) Uani 1 1 d .
C22 C 0.9790(4) 0.6291(2) 0.67904(13) 0.0222(7) Uani 1 1 d .
H22 H 1.0044 0.6659 0.7092 0.027 Uiso 1 1 calc R
C23 C 1.0800(4) 0.6177(2) 0.63821(13) 0.0258(7) Uani 1 1 d .
H23 H 1.1745 0.6471 0.6406 0.031 Uiso 1 1 calc R
C24 C 1.0440(4) 0.5635(2) 0.59363(13) 0.0258(8) Uani 1 1 d .
C25 C 0.9106(4) 0.5174(3) 0.59254(13) 0.0288(8) Uani 1 1 d .
H25 H 0.8881 0.4764 0.5637 0.035 Uiso 1 1 calc R
C26 C 0.8070(4) 0.5294(2) 0.63277(13) 0.0259(8) Uani 1 1 d .
H26 H 0.7137 0.4983 0.6308 0.031 Uiso 1 1 calc R
C27 C 1.1505(5) 0.5567(3) 0.54717(13) 0.0344(9) Uani 1 1 d .
H27A H 1.1155 0.5078 0.5224 0.052 Uiso 1 1 calc R
H27B H 1.2491 0.5393 0.5600 0.052 Uiso 1 1 calc R
H27C H 1.1554 0.6188 0.5292 0.052 Uiso 1 1 calc R
C3 C 0.5590(4) 0.7491(2) 0.68064(11) 0.0150(6) Uani 1 1 d .
H3 H 0.4669 0.7105 0.6856 0.018 Uiso 1 1 calc R
C31 C 0.6154(4) 0.7331(2) 0.62450(12) 0.0185(7) Uani 1 1 d .
C32 C 0.7489(4) 0.7723(2) 0.60838(13) 0.0245(8) Uani 1 1 d .
H32 H 0.8043 0.8106 0.6323 0.029 Uiso 1 1 calc R
C33 C 0.8021(5) 0.7565(3) 0.55815(14) 0.0313(9) Uani 1 1 d .
H33 H 0.8940 0.7834 0.5476 0.038 Uiso 1 1 calc R
C34 C 0.7206(4) 0.7008(3) 0.52276(12) 0.0346(9) Uani 1 1 d .
H34 H 0.7566 0.6900 0.4880 0.042 Uiso 1 1 calc R
C35 C 0.5891(4) 0.6618(3) 0.53825(13) 0.0303(8) Uani 1 1 d .
H35 H 0.5340 0.6236 0.5143 0.036 Uiso 1 1 calc R
C36 C 0.5352(4) 0.6778(2) 0.58912(12) 0.0250(8) Uani 1 1 d .
H36 H 0.4434 0.6508 0.5995 0.030 Uiso 1 1 calc R
C4 C 0.5218(4) 0.8545(2) 0.68953(11) 0.0143(6) Uani 1 1 d .
H4 H 0.6154 0.8916 0.6849 0.017 Uiso 1 1 calc R
C41 C 0.4105(4) 0.8954(2) 0.65172(11) 0.0179(7) Uani 1 1 d .
C42 C 0.2614(4) 0.8729(3) 0.65453(13) 0.0239(8) Uani 1 1 d .
H42 H 0.2281 0.8282 0.6802 0.029 Uiso 1 1 calc R
C43 C 0.1600(4) 0.9145(3) 0.62048(13) 0.0307(8) Uani 1 1 d .
H43 H 0.0582 0.8985 0.6231 0.037 Uiso 1 1 calc R
C44 C 0.2066(5) 0.9792(3) 0.58276(13) 0.0318(9) Uani 1 1 d .
H44 H 0.1370 1.0082 0.5596 0.038 Uiso 1 1 calc R
C45 C 0.3547(5) 1.0015(2) 0.57883(12) 0.0285(8) Uani 1 1 d .
H45 H 0.3869 1.0454 0.5526 0.034 Uiso 1 1 calc R
C46 C 0.4572(4) 0.9608(2) 0.61272(12) 0.0229(7) Uani 1 1 d .
H46 H 0.5589 0.9769 0.6097 0.028 Uiso 1 1 calc R
N5 N 0.4772(3) 0.86364(19) 0.74586(10) 0.0178(6) Uani 1 1 d D
H5A H 0.386(2) 0.839(2) 0.7501(12) 0.021 Uiso 1 1 d D
H5B H 0.464(4) 0.9250(15) 0.7576(13) 0.021 Uiso 1 1 d D

loop_
_atom_site_aniso_label
_atom_site_aniso_U_11
_atom_site_aniso_U_22
_atom_site_aniso_U_33
_atom_site_aniso_U_23
_atom_site_aniso_U_13
_atom_site_aniso_U_12
Ru1 0.01566(12) 0.01216(11) 0.01673(12) -0.00027(9) -0.00121(10) 0.00073(10)
N1 0.0207(15) 0.0140(14) 0.0225(13) 0.0018(11) 0.0012(11) 0.0007(12)
S1 0.0193(4) 0.0193(4) 0.0204(4) 0.0006(3) -0.0001(3) -0.0018(3)
O11 0.0277(13) 0.0215(12) 0.0313(13) -0.0021(10) 0.0016(11) -0.0059(10)
O12 0.0213(13) 0.0318(14) 0.0322(13) 0.0109(10) -0.0063(10) -0.0028(10)
C1 0.026(2) 0.0229(19) 0.034(2) 0.0011(14) 0.0044(15) 0.0055(15)
F11 0.0293(12) 0.0511(13) 0.0203(10) 0.0008(9) 0.0018(8) 0.0070(10)
F12 0.0556(16) 0.0314(13) 0.0536(14) -0.0079(10) 0.0183(12) 0.0124(11)
F13 0.0213(12) 0.0538(15) 0.0472(13) 0.0112(10) 0.0081(9) 0.0007(10)
C11 0.0128(16) 0.0230(17) 0.0286(16) -0.0021(12) -0.0039(13) 0.0020(15)
C12 0.028(2) 0.0213(17) 0.0233(17) 0.0022(13) -0.0139(15) -0.0015(15)
C13 0.0221(19) 0.0212(17) 0.0183(16) -0.0049(12) -0.0085(13) 0.0062(13)
C14 0.0236(19) 0.0196(16) 0.0161(15) -0.0041(12) -0.0040(13) 0.0003(14)
C15 0.0212(17) 0.0127(15) 0.0241(18) -0.0010(12) -0.0051(13) -0.0049(13)
C16 0.0183(16) 0.0191(15) 0.0235(16) -0.0053(12) -0.0035(15) -0.0078(14)
C17 0.0161(18) 0.0254(18) 0.0329(19) -0.0020(14) 0.0050(14) -0.0045(14)
C18 0.035(2) 0.0200(16) 0.0232(16) -0.0020(15) -0.0040(13) -0.0045(17)
C19 0.048(3) 0.038(2) 0.038(2) 0.0042(17) 0.0189(19) -0.001(2)
C20 0.059(3) 0.061(3) 0.0201(19) 0.0100(17) -0.0098(18) -0.006(2)
N2 0.0183(15) 0.0101(13) 0.0194(12) -0.0005(9) 0.0016(10) 0.0018(10)
S2 0.0195(4) 0.0110(4) 0.0215(4) 0.0010(3) 0.0022(3) 0.0015(3)
O21 0.0248(12) 0.0117(10) 0.0290(12) -0.0007(9) 0.0052(11) -0.0026(9)
O22 0.0348(15) 0.0173(12) 0.0215(11) 0.0037(9) 0.0022(10) 0.0053(10)
C21 0.0213(19) 0.0126(15) 0.0257(16) 0.0018(12) 0.0025(14) 0.0081(14)
C22 0.0203(18) 0.0175(17) 0.0289(18) -0.0016(13) -0.0007(14) 0.0025(14)
C23 0.0178(17) 0.0228(18) 0.037(2) 0.0007(14) 0.0011(15) 0.0010(14)
C24 0.024(2) 0.0258(19) 0.0278(18) 0.0046(14) 0.0021(14) 0.0095(15)
C25 0.031(2) 0.0282(19) 0.0271(18) -0.0082(14) 0.0008(15) 0.0063(16)
C26 0.0232(18) 0.0205(18) 0.034(2) -0.0038(14) 0.0017(15) -0.0013(14)
C27 0.033(2) 0.038(2) 0.0325(19) 0.0008(15) 0.0065(17) 0.0104(19)
C3 0.0150(17) 0.0122(15) 0.0180(16) -0.0023(12) 0.0003(12) -0.0017(13)
C31 0.0210(19) 0.0126(15) 0.0218(16) 0.0010(11) -0.0006(13) 0.0050(13)
C32 0.032(2) 0.0163(17) 0.0252(18) 0.0003(12) -0.0005(15) -0.0003(14)
C33 0.033(2) 0.0286(19) 0.032(2) 0.0076(15) 0.0113(16) 0.0025(17)
C34 0.053(3) 0.034(2) 0.0171(16) 0.0033(16) 0.0070(15) 0.016(2)
C35 0.039(2) 0.0290(19) 0.0223(18) -0.0076(14) -0.0075(15) 0.0092(17)
C36 0.027(2) 0.0247(19) 0.0234(17) -0.0019(13) -0.0053(14) 0.0049(15)
C4 0.0158(16) 0.0107(15) 0.0164(16) 0.0005(11) -0.0001(12) 0.0020(12)
C41 0.0249(18) 0.0144(16) 0.0145(15) -0.0012(12) -0.0010(12) 0.0012(14)
C42 0.0204(18) 0.0273(19) 0.0241(18) 0.0008(14) 0.0005(13) 0.0016(15)
C43 0.022(2) 0.043(2) 0.0272(18) 0.0010(15) -0.0024(15) 0.0023(17)
C44 0.041(2) 0.031(2) 0.0234(19) -0.0013(14) -0.0122(16) 0.0096(17)
C45 0.041(2) 0.0233(17) 0.0210(17) 0.0021(12) -0.0038(17) 0.0028(18)
C46 0.029(2) 0.0160(16) 0.0234(17) 0.0005(13) 0.0003(14) -0.0019(15)
N5 0.0191(15) 0.0168(14) 0.0175(14) -0.0029(10) -0.0021(11) 0.0031(12)

loop_
_atom_type_symbol
_atom_type_description
_atom_type_scat_dispersion_real
_atom_type_scat_dispersion_imag
_atom_type_scat_source
C C 0.0033 0.0016 'International Tables Vol C Tables 4.2.6.8 and 6.1.1.4'
H H 0.0000 0.0000 'International Tables Vol C Tables 4.2.6.8 and 6.1.1.4'
N N 0.0061 0.0033 'International Tables Vol C Tables 4.2.6.8 and 6.1.1.4'
O O 0.0106 0.0060 'International Tables Vol C Tables 4.2.6.8 and 6.1.1.4'
F F 0.0171 0.0103 'International Tables Vol C Tables 4.2.6.8 and 6.1.1.4'
S S 0.1246 0.1234 'International Tables Vol C Tables 4.2.6.8 and 6.1.1.4'
Ru Ru -1.2594 0.8363 'International Tables Vol C Tables 4.2.6.8 and 6.1.1.4'

loop_
_geom_angle_atom_site_label_1
_geom_angle_atom_site_label_2
_geom_angle_atom_site_label_3
_geom_angle
N5 Ru1 N2 78.34(10)
N5 Ru1 N1 90.71(11)
N2 Ru1 N1 85.86(9)
N5 Ru1 C11 147.75(11)
N2 Ru1 C11 92.16(11)
N1 Ru1 C11 119.59(11)
N5 Ru1 C15 90.57(11)
N2 Ru1 C15 121.51(11)
N1 Ru1 C15 152.23(11)
C11 Ru1 C15 68.09(12)
N5 Ru1 C12 165.14(11)
N2 Ru1 C12 116.46(12)
N1 Ru1 C12 91.70(12)
C11 Ru1 C12 37.43(13)
C15 Ru1 C12 80.55(12)
N5 Ru1 C16 111.15(11)
N2 Ru1 C16 94.03(10)
N1 Ru1 C16 157.70(11)
C11 Ru1 C16 38.12(12)
C15 Ru1 C16 37.62(12)
C12 Ru1 C16 68.36(12)
N5 Ru1 C14 97.97(11)
N2 Ru1 C14 159.37(11)
N1 Ru1 C14 114.61(11)
C11 Ru1 C14 80.14(12)
C15 Ru1 C14 37.87(12)
C12 Ru1 C14 67.75(12)
C16 Ru1 C14 68.12(12)
N5 Ru1 C13 127.19(11)
N2 Ru1 C13 154.04(10)
N1 Ru1 C13 88.90(11)
C11 Ru1 C13 68.53(12)
C15 Ru1 C13 68.51(12)
C12 Ru1 C13 38.25(12)
C16 Ru1 C13 81.47(12)
C14 Ru1 C13 37.44(11)
N1 RU1 Ar1 126.6(1)
N2 Ru1 Ar1 129.7(1)
N5 Ru1 Ar1 129.8(1)
S1 N1 Ru1 139.31(16)
S1 N1 H1 108(3)
Ru1 N1 H1 110(3)
O11 S1 O12 118.29(15)
O11 S1 N1 114.06(15)
O12 S1 N1 112.62(15)
O11 S1 C1 100.63(15)
O12 S1 C1 102.10(16)
N1 S1 C1 106.84(15)
F13 C1 F12 108.2(3)
F13 C1 F11 107.7(3)
F12 C1 F11 107.6(3)
F13 C1 S1 111.3(2)
F12 C1 S1 111.7(2)
F11 C1 S1 110.2(2)
C12 C11 C16 121.1(3)
C12 C11 Ru1 71.4(2)
C16 C11 Ru1 71.86(19)
C12 C11 H11 119.5
C16 C11 H11 119.5
Ru1 C11 H11 129.8
C11 C12 C13 121.6(3)
C11 C12 Ru1 71.14(19)
C13 C12 Ru1 72.77(18)
C11 C12 H12 119.2
C13 C12 H12 119.2
Ru1 C12 H12 129.4
C14 C13 C12 116.8(3)
C14 C13 C18 123.8(3)
C12 C13 C18 119.4(3)
C14 C13 Ru1 70.31(16)
C12 C13 Ru1 68.98(17)
C18 C13 Ru1 131.5(2)
C15 C14 C13 121.3(3)
C15 C14 Ru1 70.01(17)
C13 C14 Ru1 72.25(17)
C15 C14 H14 119.3
C13 C14 H14 119.3
Ru1 C14 H14 131.3
C16 C15 C14 121.0(3)
C16 C15 Ru1 72.08(17)
C14 C15 Ru1 72.12(18)
C16 C15 H15 119.5
C14 C15 H15 119.5
Ru1 C15 H15 128.7
C15 C16 C11 118.2(3)
C15 C16 C17 121.8(3)
C11 C16 C17 120.0(3)
C15 C16 Ru1 70.30(18)
C11 C16 Ru1 70.02(18)
C17 C16 Ru1 130.4(2)
C16 C17 H17A 109.5
C16 C17 H17B 109.5
H17A C17 H17B 109.5
C16 C17 H17C 109.5
H17A C17 H17C 109.5
H17B C17 H17C 109.5
C13 C18 C20 110.6(3)
C13 C18 C19 113.7(3)
C20 C18 C19 110.1(3)
C13 C18 H18 107.4
C20 C18 H18 107.4
C19 C18 H18 107.4
C18 C19 H19A 109.5
C18 C19 H19B 109.5
H19A C19 H19B 109.5
C18 C19 H19C 109.5
H19A C19 H19C 109.5
H19B C19 H19C 109.5
C18 C20 H20A 109.5
C18 C20 H20B 109.5
H20A C20 H20B 109.5
C18 C20 H20C 109.5
H20A C20 H20C 109.5
H20B C20 H20C 109.5
C3 N2 S2 114.78(19)
C3 N2 Ru1 113.60(17)
S2 N2 Ru1 118.81(13)
O22 S2 O21 116.61(14)
O22 S2 N2 109.09(13)
O21 S2 N2 111.59(13)
O22 S2 C21 106.65(15)
O21 S2 C21 105.18(14)
N2 S2 C21 107.13(13)
C26 C21 C22 120.1(3)
C26 C21 S2 119.5(3)
C22 C21 S2 120.3(2)
C21 C22 C23 119.6(3)
C21 C22 H22 120.2
C23 C22 H22 120.2
C22 C23 C24 120.7(3)
C22 C23 H23 119.7
C24 C23 H23 119.7
C25 C24 C23 118.4(3)
C25 C24 C27 120.8(3)
C23 C24 C27 120.7(3)
C24 C25 C26 121.5(3)
C24 C25 H25 119.3
C26 C25 H25 119.3
C21 C26 C25 119.4(3)
C21 C26 H26 120.3
C25 C26 H26 120.3
C24 C27 H27A 109.5
C24 C27 H27B 109.5
H27A C27 H27B 109.5
C24 C27 H27C 109.5
H27A C27 H27C 109.5
H27B C27 H27C 109.5
N2 C3 C4 106.9(2)
N2 C3 C31 113.6(3)
C4 C3 C31 110.6(2)
N2 C3 H3 108.5
C4 C3 H3 108.5
C31 C3 H3 108.5
C36 C31 C32 119.0(3)
C36 C31 C3 120.6(3)
C32 C31 C3 120.4(3)
C33 C32 C31 120.8(3)
C33 C32 H32 119.6
C31 C32 H32 119.6
C32 C33 C34 119.8(4)
C32 C33 H33 120.1
C34 C33 H33 120.1
C35 C34 C33 119.8(3)
C35 C34 H34 120.1
C33 C34 H34 120.1
C34 C35 C36 120.4(3)
C34 C35 H35 119.8
C36 C35 H35 119.8
C31 C36 C35 120.2(4)
C31 C36 H36 119.9
C35 C36 H36 119.9
N5 C4 C41 113.4(3)
N5 C4 C3 106.5(2)
C41 C4 C3 114.9(3)
N5 C4 H4 107.2
C41 C4 H4 107.2
C3 C4 H4 107.2
C42 C41 C46 118.3(3)
C42 C41 C4 122.2(3)
C46 C41 C4 119.5(3)
C43 C42 C41 121.1(3)
C43 C42 H42 119.5
C41 C42 H42 119.5
C44 C43 C42 120.2(4)
C44 C43 H43 119.9
C42 C43 H43 119.9
C45 C44 C43 119.6(3)
C45 C44 H44 120.2
C43 C44 H44 120.2
C44 C45 C46 120.8(3)
C44 C45 H45 119.6
C46 C45 H45 119.6
C45 C46 C41 120.0(3)
C45 C46 H46 120.0
C41 C46 H46 120.0
C4 N5 Ru1 109.39(19)
C4 N5 H5A 109(2)
Ru1 N5 H5A 114(2)
C4 N5 H5B 115(2)
Ru1 N5 H5B 108(2)
H5A N5 H5B 101(3)

loop_
_geom_bond_atom_site_label_1
_geom_bond_atom_site_label_2
_geom_bond_distance
Ru1 N5 2.121(3)
Ru1 N2 2.139(2)
Ru1 N1 2.159(3)
Ru1 C11 2.175(3)
Ru1 C15 2.176(3)
Ru1 C12 2.178(3)
Ru1 C16 2.199(3)
Ru1 C14 2.204(3)
Ru1 C13 2.229(3)
Ru1 Ar1 1.671(2)
N1 S1 1.545(3)
N1 H1 0.870(18)
S1 O11 1.429(2)
S1 O12 1.441(2)
S1 C1 1.846(3)
C1 F13 1.330(4)
C1 F12 1.334(4)
C1 F11 1.339(4)
C11 C12 1.397(5)
C11 C16 1.428(4)
C11 H11 0.9500
C12 C13 1.445(5)
C12 H12 0.9500
C13 C14 1.423(4)
C13 C18 1.496(5)
C14 C15 1.421(5)
C14 H14 0.9500
C15 C16 1.411(5)
C15 H15 0.9500
C16 C17 1.509(4)
C17 H17A 0.9800
C17 H17B 0.9800
C17 H17C 0.9800
C18 C20 1.521(5)
C18 C19 1.529(5)
C18 H18 1.0000
C19 H19A 0.9800
C19 H19B 0.9800
C19 H19C 0.9800
C20 H20A 0.9800
C20 H20B 0.9800
C20 H20C 0.9800
N2 C3 1.482(4)
N2 S2 1.602(2)
S2 O22 1.439(2)
S2 O21 1.459(2)
S2 C21 1.784(3)
C21 C26 1.380(5)
C21 C22 1.383(5)
C22 C23 1.389(5)
C22 H22 0.9500
C23 C24 1.399(5)
C23 H23 0.9500
C24 C25 1.368(5)
C24 C27 1.524(5)
C25 C26 1.395(5)
C25 H25 0.9500
C26 H26 0.9500
C27 H27A 0.9800
C27 H27B 0.9800
C27 H27C 0.9800
C3 C4 1.526(4)
C3 C31 1.528(4)
C3 H3 1.0000
C31 C36 1.387(5)
C31 C32 1.388(5)
C32 C33 1.379(5)
C32 H32 0.9500
C33 C34 1.398(6)
C33 H33 0.9500
C34 C35 1.366(5)
C34 H34 0.9500
C35 C36 1.396(5)
C35 H35 0.9500
C36 H36 0.9500
C4 N5 1.489(4)
C4 C41 1.502(4)
C4 H4 1.0000
C41 C42 1.387(5)
C41 C46 1.410(4)
C42 C43 1.387(5)
C42 H42 0.9500
C43 C44 1.381(5)
C43 H43 0.9500
C44 C45 1.379(6)
C44 H44 0.9500
C45 C46 1.386(5)
C45 H45 0.9500
C46 H46 0.9500
N5 H5A 0.898(18)
N5 H5B 0.915(18)

loop_
_geom_hbond_atom_site_label_D
_geom_hbond_atom_site_label_H
_geom_hbond_atom_site_label_A
_geom_hbond_distance_DH
_geom_hbond_distance_HA
_geom_hbond_distance_DA
_geom_hbond_angle_DHA
_geom_hbond_site_symmetry_A
N1 H1 O22 0.870(18) 2.58(3) 3.101(4) 120(3) .
N5 H5A O12 0.898(18) 2.11(2) 2.924(4) 150(3) .
N5 H5B O21 0.915(18) 1.991(19) 2.902(3) 173(3) 3_656
C15 H15 O11 0.95 2.44 3.226(4) 140.4 3_656
C17 H17A O11 0.98 2.41 3.318(4) 154.7 3_656
C4 H4 O11 1.00 2.49 3.296(4) 137.1 3_656
C46 H46 F11 0.95 2.61 3.337(4) 133.6 3_656
C11 H11 F13 0.95 2.57 3.133(4) 117.9 1_655

loop_
_geom_torsion_atom_site_label_1
_geom_torsion_atom_site_label_2
_geom_torsion_atom_site_label_3
_geom_torsion_atom_site_label_4
_geom_torsion
N5 Ru1 N1 S1 -4.2(2)
N2 Ru1 N1 S1 -82.4(2)
C11 Ru1 N1 S1 -172.6(2)
C15 Ru1 N1 S1 88.4(3)
C12 Ru1 N1 S1 161.2(2)
C16 Ru1 N1 S1 -173.0(2)
C14 Ru1 N1 S1 94.9(2)
C13 Ru1 N1 S1 123.0(2)
Ru1 N1 S1 O11 141.1(2)
Ru1 N1 S1 O12 2.7(3)
Ru1 N1 S1 C1 -108.7(2)
O11 S1 C1 F13 -49.6(3)
O12 S1 C1 F13 72.7(2)
N1 S1 C1 F13 -168.9(2)
O11 S1 C1 F12 -170.6(3)
O12 S1 C1 F12 -48.4(3)
N1 S1 C1 F12 70.1(3)
O11 S1 C1 F11 69.9(3)
O12 S1 C1 F11 -167.9(2)
N1 S1 C1 F11 -49.4(3)
N5 Ru1 C11 C12 155.4(2)
N2 Ru1 C11 C12 -133.2(2)
N1 Ru1 C11 C12 -46.7(2)
C15 Ru1 C11 C12 103.6(2)
C16 Ru1 C11 C12 133.0(3)
C14 Ru1 C11 C12 66.1(2)
C13 Ru1 C11 C12 28.99(19)
N5 Ru1 C11 C16 22.4(3)
N2 Ru1 C11 C16 93.78(17)
N1 Ru1 C11 C16 -179.75(15)
C15 Ru1 C11 C16 -29.49(17)
C12 Ru1 C11 C16 -133.0(3)
C14 Ru1 C11 C16 -66.96(18)
C13 Ru1 C11 C16 -104.06(19)
C16 C11 C12 C13 -0.6(5)
Ru1 C11 C12 C13 -54.8(3)
C16 C11 C12 Ru1 54.2(3)
N5 Ru1 C12 C11 -120.1(5)
N2 Ru1 C12 C11 54.5(2)
N1 Ru1 C12 C11 140.71(19)
C15 Ru1 C12 C11 -66.1(2)
C16 Ru1 C12 C11 -29.03(19)
C14 Ru1 C12 C11 -103.3(2)
C13 Ru1 C12 C11 -133.2(3)
N5 Ru1 C12 C13 13.1(6)
N2 Ru1 C12 C13 -172.28(17)
N1 Ru1 C12 C13 -86.06(19)
C11 Ru1 C12 C13 133.2(3)
C15 Ru1 C12 C13 67.1(2)
C16 Ru1 C12 C13 104.2(2)
C14 Ru1 C12 C13 29.92(19)
C11 C12 C13 C14 0.8(5)
Ru1 C12 C13 C14 -53.2(2)
C11 C12 C13 C18 -179.3(3)
Ru1 C12 C13 C18 126.7(3)
C11 C12 C13 Ru1 54.0(3)
N5 Ru1 C13 C14 -45.2(3)
N2 Ru1 C13 C14 146.5(2)
N1 Ru1 C13 C14 -135.3(2)
C11 Ru1 C13 C14 102.2(2)
C15 Ru1 C13 C14 28.2(2)
C12 Ru1 C13 C14 130.6(3)
C16 Ru1 C13 C14 64.9(2)
N5 Ru1 C13 C12 -175.80(19)
N2 Ru1 C13 C12 15.9(4)
N1 Ru1 C13 C12 94.2(2)
C11 Ru1 C13 C12 -28.41(19)
C15 Ru1 C13 C12 -102.4(2)
C16 Ru1 C13 C12 -65.7(2)
C14 Ru1 C13 C12 -130.6(3)
N5 Ru1 C13 C18 73.0(3)
N2 Ru1 C13 C18 -95.2(4)
N1 Ru1 C13 C18 -17.0(3)
C11 Ru1 C13 C18 -139.6(3)
C15 Ru1 C13 C18 146.4(3)
C12 Ru1 C13 C18 -111.2(4)
C16 Ru1 C13 C18 -176.8(3)
C14 Ru1 C13 C18 118.2(4)
C12 C13 C14 C15 0.6(4)
C18 C13 C14 C15 -179.4(3)
Ru1 C13 C14 C15 -52.0(3)
C12 C13 C14 Ru1 52.6(2)
C18 C13 C14 Ru1 -127.4(3)
N5 Ru1 C14 C15 -80.6(2)
N2 Ru1 C14 C15 -2.5(4)
N1 Ru1 C14 C15 -175.04(18)
C11 Ru1 C14 C15 66.8(2)
C12 Ru1 C14 C15 103.7(2)
C16 Ru1 C14 C15 29.08(19)
C13 Ru1 C14 C15 134.2(3)
N5 Ru1 C14 C13 145.2(2)
N2 Ru1 C14 C13 -136.8(3)
N1 Ru1 C14 C13 50.7(2)
C11 Ru1 C14 C13 -67.4(2)
C15 Ru1 C14 C13 -134.2(3)
C12 Ru1 C14 C13 -30.5(2)
C16 Ru1 C14 C13 -105.2(2)
C13 C14 C15 C16 -2.1(5)
Ru1 C14 C15 C16 -55.1(3)
C13 C14 C15 Ru1 53.0(3)
N5 Ru1 C15 C16 -125.32(18)
N2 Ru1 C15 C16 -48.7(2)
N1 Ru1 C15 C16 142.1(2)
C11 Ru1 C15 C16 29.86(18)
C12 Ru1 C15 C16 66.65(19)
C14 Ru1 C15 C16 132.4(3)
C13 Ru1 C15 C16 104.5(2)
N5 Ru1 C15 C14 102.3(2)
N2 Ru1 C15 C14 178.96(17)
N1 Ru1 C15 C14 9.7(3)
C11 Ru1 C15 C14 -102.5(2)
C12 Ru1 C15 C14 -65.7(2)
C16 Ru1 C15 C14 -132.4(3)
C13 Ru1 C15 C14 -27.91(19)
C14 C15 C16 C11 2.3(4)
Ru1 C15 C16 C11 -52.9(2)
C14 C15 C16 C17 -178.8(3)
Ru1 C15 C16 C17 126.0(3)
C14 C15 C16 Ru1 55.2(3)
C12 C11 C16 C15 -0.9(5)
Ru1 C11 C16 C15 53.0(2)
C12 C11 C16 C17 -179.9(3)
Ru1 C11 C16 C17 -125.9(3)
C12 C11 C16 Ru1 -54.0(3)
N5 Ru1 C16 C15 61.02(19)
N2 Ru1 C16 C15 140.07(18)
N1 Ru1 C16 C15 -131.0(3)
C11 Ru1 C16 C15 -131.6(3)
C12 Ru1 C16 C15 -103.0(2)
C14 Ru1 C16 C15 -29.26(18)
C13 Ru1 C16 C15 -65.66(18)
N5 Ru1 C16 C11 -167.42(17)
N2 Ru1 C16 C11 -88.36(17)
N1 Ru1 C16 C11 0.6(4)
C15 Ru1 C16 C11 131.6(3)
C12 Ru1 C16 C11 28.54(18)
C14 Ru1 C16 C11 102.30(19)
C13 Ru1 C16 C11 65.91(18)
N5 Ru1 C16 C17 -54.5(3)
N2 Ru1 C16 C17 24.6(3)
N1 Ru1 C16 C17 113.5(3)
C11 Ru1 C16 C17 112.9(4)
C15 Ru1 C16 C17 -115.5(4)
C12 Ru1 C16 C17 141.5(3)
C14 Ru1 C16 C17 -144.7(3)
C13 Ru1 C16 C17 178.9(3)
C14 C13 C18 C20 -123.2(4)
C12 C13 C18 C20 56.8(4)
Ru1 C13 C18 C20 143.9(3)
C14 C13 C18 C19 1.3(5)
C12 C13 C18 C19 -178.7(3)
Ru1 C13 C18 C19 -91.7(4)
N5 Ru1 N2 C3 -3.3(2)
N1 Ru1 N2 C3 88.3(2)
C11 Ru1 N2 C3 -152.2(2)
C15 Ru1 N2 C3 -86.7(2)
C12 Ru1 N2 C3 178.2(2)
C16 Ru1 N2 C3 -114.0(2)
C14 Ru1 N2 C3 -84.9(4)
C13 Ru1 N2 C3 167.2(2)
N5 Ru1 N2 S2 -142.93(18)
N1 Ru1 N2 S2 -51.35(16)
C11 Ru1 N2 S2 68.17(17)
C15 Ru1 N2 S2 133.66(16)
C12 Ru1 N2 S2 38.5(2)
C16 Ru1 N2 S2 106.30(17)
C14 Ru1 N2 S2 135.5(3)
C13 Ru1 N2 S2 27.5(3)
C3 N2 S2 O22 -162.3(2)
Ru1 N2 S2 O22 -23.1(2)
C3 N2 S2 O21 -32.0(2)
Ru1 N2 S2 O21 107.23(16)
C3 N2 S2 C21 82.6(2)
Ru1 N2 S2 C21 -138.15(16)
O22 S2 C21 C26 128.9(3)
O21 S2 C21 C26 4.4(3)
N2 S2 C21 C26 -114.4(3)
O22 S2 C21 C22 -53.8(3)
O21 S2 C21 C22 -178.3(2)
N2 S2 C21 C22 62.9(3)
C26 C21 C22 C23 3.2(5)
S2 C21 C22 C23 -174.1(3)
C21 C22 C23 C24 -0.3(5)
C22 C23 C24 C25 -3.7(5)
C22 C23 C24 C27 175.7(3)
C23 C24 C25 C26 4.8(5)
C27 C24 C25 C26 -174.6(3)
C22 C21 C26 C25 -2.1(5)
S2 C21 C26 C25 175.2(3)
C24 C25 C26 C21 -2.0(5)
S2 N2 C3 C4 172.22(19)
Ru1 N2 C3 C4 30.9(3)
S2 N2 C3 C31 -65.4(3)
Ru1 N2 C3 C31 153.27(19)
N2 C3 C31 C36 125.0(3)
C4 C3 C31 C36 -114.7(3)
N2 C3 C31 C32 -54.0(4)
C4 C3 C31 C32 66.3(4)
C36 C31 C32 C33 -0.4(5)
C3 C31 C32 C33 178.6(3)
C31 C32 C33 C34 0.4(5)
C32 C33 C34 C35 -0.4(5)
C33 C34 C35 C36 0.4(5)
C32 C31 C36 C35 0.3(5)
C3 C31 C36 C35 -178.6(3)
C34 C35 C36 C31 -0.4(5)
N2 C3 C4 N5 -52.3(3)
C31 C3 C4 N5 -176.5(2)
N2 C3 C4 C41 -178.8(3)
C31 C3 C4 C41 57.0(4)
N5 C4 C41 C42 -49.5(4)
C3 C4 C41 C42 73.4(4)
N5 C4 C41 C46 128.9(3)
C3 C4 C41 C46 -108.3(3)
C46 C41 C42 C43 -0.9(5)
C4 C41 C42 C43 177.4(3)
C41 C42 C43 C44 0.3(5)
C42 C43 C44 C45 0.6(5)
C43 C44 C45 C46 -0.8(5)
C44 C45 C46 C41 0.2(5)
C42 C41 C46 C45 0.7(5)
C4 C41 C46 C45 -177.7(3)
C41 C4 N5 Ru1 177.8(2)
C3 C4 N5 Ru1 50.4(3)
N2 Ru1 N5 C4 -26.14(19)
N1 Ru1 N5 C4 -111.8(2)
C11 Ru1 N5 C4 49.1(3)
C15 Ru1 N5 C4 96.0(2)
C12 Ru1 N5 C4 148.9(4)
C16 Ru1 N5 C4 63.7(2)
C14 Ru1 N5 C4 133.3(2)
C13 Ru1 N5 C4 159.08(19)
